data_1531989
loop_
_publ_author_name
'Post, J.E.'
'Heaney, P.J.'
'von Dreele, R.B.'
'Hanson, J.C.'

_publ_section_title
;
 Neutron and temperature-resolved synchrotron X-ray powder diffraction
 study of akaganeite
;
_journal_name_full 'American Mineralogist'
_journal_page_first 782
_journal_page_last 788
_journal_volume 88
_journal_year 2003
_chemical_formula_sum 'Cl1.16 Fe7.6 H9.56 Ni0.4 O16'
_chemical_name_systematic '(Fe7.6 Ni0.4) O6.44 (O H)9.56 Cl1.16'
_space_group_IT_number 12
_symmetry_space_group_name_Hall '-I 2y'
_symmetry_space_group_name_H-M 'I 1 2/m 1'
_cell_angle_alpha 90
_cell_angle_beta 90.03
_cell_angle_gamma 90
_cell_formula_units_Z 1
_cell_length_a 10.587
_cell_length_b 3.0311
_cell_length_c 10.515
_cell_volume 337.429
_citation_journal_id_ASTM AMMIAY
_cod_data_source_file Post_AMMIAY_2003_1804.cif
_cod_data_source_block H9.56Cl1.16Fe7.6Ni0.4O16
_cod_original_sg_symbol_Hall '-C 2y (x,y,-x+z)'
_cod_original_formula_sum 'H9.56 Cl1.16 Fe7.6 Ni0.4 O16'
_cod_database_code 1531989

loop_
_symmetry_equiv_pos_as_xyz
x,y,z
-x,y,-z
-x,-y,-z
x,-y,z
x+1/2,y+1/2,z+1/2
-x+1/2,y+1/2,-z+1/2
-x+1/2,-y+1/2,-z+1/2
x+1/2,-y+1/2,z+1/2

loop_
_atom_site_label
_atom_site_type_symbol
_atom_site_fract_x
_atom_site_fract_y
_atom_site_fract_z
_atom_site_occupancy
_atom_site_U_iso_or_equiv
Cl1 Cl-1 0 0.132 0 0.29 0.0
Ni1 Ni+2 0.8544 0 0.3424 0.05 0.0
Fe2 Fe+3 0.3452 0 0.145 0.95 0.0
H3 H+1 0.895 0 0.122 0.32 0.0
Fe1 Fe+3 0.8544 0 0.3424 0.95 0.0
O4 O-2 0.0374 0 0.325 1 0.0
Ni2 Ni+2 0.3452 0 0.145 0.05 0.0
H1 H+1 0.367 0.098 0.626 0.5 0.0
O1 O-2 0.663 0 0.2883 1 0.0
O3 O-2 0.2946 0 0.3351 1 0.0
H2 H+1 0.348 0.056 0.405 0.5 0.0
O2 O-2 0.662 0 0.0429 1 0.0
